data_7115958
loop_
_publ_author_name
'Jiaying Yan'
'Makoto Takakusaki'
'Yufeng Yang'
'Shigeki Mori'
'Bao Zhang'
'Yaqing Feng'
'Masatoshi Ishida'
'Hiroyuki Furuta'

_publ_section_title
;
 Doubly N-confused isophlorin: synthesis, structure and copper
 coordination
;
_journal_name_full Chem.Commun.
_journal_page_first 14593
_journal_paper_doi 10.1039/C4cc06259K
_journal_volume 50
_journal_year 2014
_chemical_formula_moiety 'C56 H18 F20 N4 S2'
_chemical_formula_sum 'C56 H18 F20 N4 S2'
_chemical_formula_weight 1190.86
_space_group_crystal_system monoclinic
_space_group_IT_number 14
_space_group_name_Hall '-P 2ybc'
_space_group_name_H-M_alt 'P 1 21/c 1'
_symmetry_space_group_name_Hall '-P 2ybc'
_symmetry_space_group_name_H-M 'P 1 21/c 1'
_atom_sites_solution_hydrogens geom
_atom_sites_solution_primary direct
_atom_sites_solution_secondary difmap
_cell_angle_alpha 90
_cell_angle_beta 99.372(7)
_cell_angle_gamma 90
_cell_formula_units_Z 6
_cell_length_a 11.9072(2)
_cell_length_b 25.4953(5)
_cell_length_c 24.1650(4)
_cell_measurement_reflns_used 62453
_cell_measurement_temperature 100(2)
_cell_measurement_theta_max 68.27
_cell_measurement_theta_min 3.46
_cell_volume 7238.0(3)
_computing_cell_refinement 'RAPID AUTO'
_computing_data_collection 'RAPID AUTO (Rigaku, ????)'
_computing_data_reduction 'RAPID AUTO'
_computing_molecular_graphics 'CrystalStructure 4.0'
_computing_publication_material 'CrystalStructure 4.0 (Rigaku, 2010)'
_computing_structure_refinement 'SHELXL97 (Sheldrick, 2008)'
_computing_structure_solution 'SIR2004 (Burla, et al., 2005)'
_diffrn_ambient_temperature 100(2)
_diffrn_detector_area_resol_mean 10.000
_diffrn_measured_fraction_theta_full 0.996
_diffrn_measured_fraction_theta_max 0.996
_diffrn_measurement_device_type 'Rigaku R-AXIS RAPID'
_diffrn_measurement_method \w
_diffrn_radiation_type CuK\a
_diffrn_radiation_wavelength 1.54187
_diffrn_reflns_av_R_equivalents 0.0292
_diffrn_reflns_av_unetI/netI 0.0257
_diffrn_reflns_Laue_measured_fraction_full 0.996
_diffrn_reflns_Laue_measured_fraction_max 0.996
_diffrn_reflns_limit_h_max 14
_diffrn_reflns_limit_h_min -14
_diffrn_reflns_limit_k_max 30
_diffrn_reflns_limit_k_min -30
_diffrn_reflns_limit_l_max 28
_diffrn_reflns_limit_l_min -29
_diffrn_reflns_number 85152
_diffrn_reflns_point_group_measured_fraction_full 0.996
_diffrn_reflns_point_group_measured_fraction_max 0.996
_diffrn_reflns_theta_full 67.687
_diffrn_reflns_theta_max 68.243
_diffrn_reflns_theta_min 3.467
_diffrn_source 'Varimax 40 kV 30 mA Rotating anode'
_exptl_absorpt_coefficient_mu 2.125
_exptl_absorpt_correction_T_max 0.844
_exptl_absorpt_correction_T_min 0.655
_exptl_absorpt_correction_type multi-scan
_exptl_absorpt_process_details 'ABSCOR (Rigaku, 1995)'
_exptl_crystal_colour violet
_exptl_crystal_density_diffrn 1.639
_exptl_crystal_density_method 'not measured'
_exptl_crystal_description prism
_exptl_crystal_F_000 3564
_exptl_crystal_size_max 0.220
_exptl_crystal_size_mid 0.100
_exptl_crystal_size_min 0.080
_refine_diff_density_max 0.379
_refine_diff_density_min -0.318
_refine_diff_density_rms 0.068
_refine_ls_extinction_method none
_refine_ls_goodness_of_fit_ref 1.031
_refine_ls_hydrogen_treatment constr
_refine_ls_matrix_type full
_refine_ls_number_parameters 1208
_refine_ls_number_reflns 13196
_refine_ls_number_restraints 160
_refine_ls_restrained_S_all 1.032
_refine_ls_R_factor_all 0.0552
_refine_ls_R_factor_gt 0.0432
_refine_ls_shift/su_max 0.001
_refine_ls_shift/su_mean 0.000
_refine_ls_structure_factor_coef Fsqd
_refine_ls_weighting_details
;
 w=1/[\s^2^(Fo^2^)+(0.0637P)^2^+2.7513P]
 where P=(Fo^2^+2Fc^2^)/3
;
_refine_ls_weighting_scheme calc
_refine_ls_wR_factor_gt 0.1063
_refine_ls_wR_factor_ref 0.1138
_reflns_Friedel_coverage 0.000
_reflns_number_gt 10735
_reflns_number_total 13196
_reflns_threshold_expression 'I > 2\s(I)'
_cod_data_source_file c4cc06259k2.cif
_cod_data_source_block 20140107
_cod_database_code 7115958
_shelx_space_group_comment
;
The symmetry employed for this shelxl refinement is uniquely defined
by the following loop, which should always be used as a source of
symmetry information in preference to the above space-group names.
They are only intended as comments.
;
_shelx_estimated_absorpt_t_min 0.652
_shelx_estimated_absorpt_t_max 0.848
_shelxl_version_number 2013-2

loop_
_space_group_symop_operation_xyz
'x, y, z'
'-x, y+1/2, -z+1/2'
'-x, -y, -z'
'x, -y-1/2, z-1/2'

loop_
_atom_site_label
_atom_site_type_symbol
_atom_site_fract_x
_atom_site_fract_y
_atom_site_fract_z
_atom_site_U_iso_or_equiv
_atom_site_adp_type
_atom_site_occupancy
_atom_site_site_symmetry_order
_atom_site_calc_flag
_atom_site_refinement_flags_posn
_atom_site_refinement_flags_adp
_atom_site_refinement_flags_occupancy
_atom_site_disorder_assembly
_atom_site_disorder_group
S1 S 0.13448(5) 0.44878(3) 0.40652(2) 0.04571(16) Uani 1 1 d . . . . .
S2 S 0.75870(5) 0.13527(2) 0.54329(2) 0.03605(14) Uani 1 1 d . . . . .
S3 S 0.29885(5) 0.17876(2) 0.54577(2) 0.03290(13) Uani 1 1 d . . . . .
F1 F 0.29673(13) 0.41545(5) 0.29192(5) 0.0526(4) Uani 1 1 d . . . . .
F2 F 0.22037(14) 0.49784(6) 0.22710(6) 0.0610(4) Uani 1 1 d . . . . .
F3 F 0.24704(15) 0.59645(6) 0.26852(8) 0.0728(5) Uani 1 1 d . . . . .
F4 F 0.34871(16) 0.61225(6) 0.37716(8) 0.0809(6) Uani 1 1 d . . . . .
F5 F 0.42664(14) 0.52986(6) 0.44164(6) 0.0606(4) Uani 1 1 d . . . . .
F11 F 0.53358(11) 0.14015(5) 0.63627(5) 0.0386(3) Uani 1 1 d . . . . .
F12 F 0.64195(11) 0.07606(5) 0.71742(5) 0.0418(3) Uani 1 1 d . . . . .
F13 F 0.85763(11) 0.09860(5) 0.76697(5) 0.0404(3) Uani 1 1 d . . . . .
F14 F 0.96541(11) 0.18410(5) 0.73537(5) 0.0416(3) Uani 1 1 d . . . . .
F15 F 0.85761(10) 0.24849(5) 0.65480(5) 0.0372(3) Uani 1 1 d . . . . .
F16 F 0.62232(11) 0.25797(5) 0.30350(5) 0.0418(3) Uani 1 1 d . . . . .
F17 F 0.74497(12) 0.20506(5) 0.23847(5) 0.0444(3) Uani 1 1 d . . . . .
F18 F 0.97038(12) 0.18673(6) 0.27406(6) 0.0537(4) Uani 1 1 d . . . . .
F19 F 1.07022(12) 0.22123(6) 0.37685(6) 0.0532(4) Uani 1 1 d . . . . .
F20 F 0.94767(11) 0.27107(5) 0.44385(5) 0.0438(3) Uani 1 1 d . . . . .
F21 F 0.15094(12) 0.11851(5) 0.34508(6) 0.0501(4) Uani 1 1 d . . . . .
F22 F 0.29331(14) 0.15586(5) 0.27897(6) 0.0553(4) Uani 1 1 d . . . . .
F23 F 0.48729(13) 0.10316(6) 0.26981(6) 0.0558(4) Uani 1 1 d . . . . .
F24 F 0.53473(13) 0.01174(6) 0.32565(7) 0.0664(5) Uani 1 1 d . . . . .
F25 F 0.39602(12) -0.02454(5) 0.39500(6) 0.0530(4) Uani 1 1 d . . . . .
F26 F 0.03325(10) 0.19001(5) 0.61865(5) 0.0394(3) Uani 1 1 d . . . . .
F27 F 0.13097(12) 0.26027(5) 0.69604(6) 0.0447(3) Uani 1 1 d . . . . .
F28 F 0.33622(12) 0.23837(5) 0.75833(5) 0.0434(3) Uani 1 1 d . . . . .
F29 F 0.44741(11) 0.14958(5) 0.74089(5) 0.0439(3) Uani 1 1 d . . . . .
F30 F 0.34950(11) 0.07845(5) 0.66462(5) 0.0387(3) Uani 1 1 d . . . . .
N1 N 0.55712(15) 0.35603(7) 0.41873(7) 0.0315(4) Uani 1 1 d . . . . .
H1N H 0.5314 0.3406 0.4468 0.038 Uiso 1 1 calc R U . . .
N2 N 0.21712(16) 0.40397(7) 0.50525(7) 0.0378(4) Uani 1 1 d . . . . .
N3 N 0.47786(14) 0.29830(6) 0.58296(7) 0.0291(4) Uani 1 1 d . . . . .
H3N H 0.4831 0.3037 0.5475 0.035 Uiso 1 1 calc R U . . .
N4 N 0.74413(15) 0.21480(7) 0.47013(7) 0.0316(4) Uani 1 1 d . . . . .
N5 N 0.03429(14) -0.03376(6) 0.41880(7) 0.0284(4) Uani 1 1 d . . . . .
H5N H 0.0309 -0.0281 0.4544 0.034 Uiso 1 1 calc R U . . .
N6 N 0.26270(14) 0.09904(7) 0.47212(7) 0.0297(4) Uani 1 1 d . . . . .
C1 C 0.64804(18) 0.33835(8) 0.39557(8) 0.0312(5) Uani 1 1 d . . . . .
C2 C 0.6632(2) 0.37551(9) 0.35363(9) 0.0357(5) Uani 1 1 d . . . . .
H2 H 0.7206 0.3742 0.3306 0.043 Uiso 1 1 calc R U . . .
C3 C 0.58179(19) 0.41333(9) 0.35175(9) 0.0362(5) Uani 1 1 d . . . . .
H3 H 0.5733 0.4429 0.3275 0.043 Uiso 1 1 calc R U . . .
C4 C 0.51144(19) 0.40091(8) 0.39251(8) 0.0320(5) Uani 1 1 d . . . . .
C5 C 0.4132(2) 0.42526(8) 0.40453(9) 0.0340(5) Uani 1 1 d . . . . .
C6 C 0.35838(19) 0.41051(8) 0.44982(8) 0.0334(5) Uani 1 1 d . . . . .
C7 C 0.2391(2) 0.42116(9) 0.45755(9) 0.0368(5) Uani 1 1 d . . . . .
C8 C 0.4037(2) 0.38279(8) 0.49858(8) 0.0333(5) Uani 1 1 d . . . . .
H8 H 0.4784 0.3687 0.5073 0.040 Uiso 1 1 calc R U . . .
C9 C 0.31811(19) 0.37974(8) 0.53197(9) 0.0338(5) Uani 1 1 d . . . . .
C10 C 0.32054(19) 0.35875(8) 0.58601(9) 0.0344(5) Uani 1 1 d D . . . .
C11 C 0.40045(18) 0.32264(8) 0.61087(9) 0.0315(5) Uani 1 1 d . . . . .
C12 C 0.42156(19) 0.30313(8) 0.66667(8) 0.0334(5) Uani 1 1 d . . . . .
H12 H 0.3814 0.3129 0.6960 0.040 Uiso 1 1 calc R U . . .
C13 C 0.50878(18) 0.26813(8) 0.67121(8) 0.0319(5) Uani 1 1 d . . . . .
H13 H 0.5397 0.2493 0.7041 0.038 Uiso 1 1 calc R U . . .
C14 C 0.54608(18) 0.26445(8) 0.61789(8) 0.0290(4) Uani 1 1 d . . . . .
C15 C 0.63218(18) 0.23435(8) 0.60152(8) 0.0288(4) Uani 1 1 d . . . . .
C16 C 0.66788(17) 0.23945(8) 0.54872(8) 0.0291(4) Uani 1 1 d . . . . .
C17 C 0.72634(18) 0.19925(8) 0.51931(8) 0.0307(4) Uani 1 1 d . . . . .
C18 C 0.65291(17) 0.28141(8) 0.51081(8) 0.0297(4) Uani 1 1 d . . . . .
H18 H 0.6178 0.3141 0.5161 0.036 Uiso 1 1 calc R U . . .
C19 C 0.69973(17) 0.26610(8) 0.46331(8) 0.0298(4) Uani 1 1 d . . . . .
C20 C 0.70849(18) 0.29267(8) 0.41326(8) 0.0315(5) Uani 1 1 d . . . . .
C21 C 0.36752(19) 0.47029(8) 0.36811(9) 0.0344(5) Uani 1 1 d . . . . .
C22 C 0.3144(2) 0.46417(9) 0.31324(9) 0.0381(5) Uani 1 1 d . . . . .
C23 C 0.2734(2) 0.50567(10) 0.27982(9) 0.0429(6) Uani 1 1 d . . . . .
C24 C 0.2863(2) 0.55587(10) 0.30086(11) 0.0507(6) Uani 1 1 d . . . . .
C25 C 0.3375(2) 0.56382(9) 0.35571(12) 0.0519(7) Uani 1 1 d . . . . .
C26 C 0.3768(2) 0.52123(9) 0.38838(10) 0.0429(6) Uani 1 1 d . . . . .
C27 C 0.0081(2) 0.44009(10) 0.43609(10) 0.0429(6) Uani 1 1 d . . . . .
C28 C -0.0206(2) 0.39287(10) 0.45870(11) 0.0494(6) Uani 1 1 d . . . . .
H28 H 0.0279 0.3633 0.4586 0.059 Uiso 1 1 calc R U . . .
C29 C -0.1191(2) 0.38878(11) 0.48129(12) 0.0556(7) Uani 1 1 d . . . . .
H29 H -0.1361 0.3570 0.4986 0.067 Uiso 1 1 calc R U . . .
C30 C -0.1933(2) 0.43064(12) 0.47891(12) 0.0582(7) Uani 1 1 d . . . . .
H30 H -0.2617 0.4275 0.4941 0.070 Uiso 1 1 calc R U . . .
C31 C -0.1676(2) 0.47676(12) 0.45453(12) 0.0580(7) Uani 1 1 d . . . . .
H31 H -0.2201 0.5051 0.4514 0.070 Uiso 1 1 calc R U . . .
C32 C -0.0653(2) 0.48247(10) 0.43433(11) 0.0495(6) Uani 1 1 d . . . . .
H32 H -0.0459 0.5151 0.4195 0.059 Uiso 1 1 calc R U . . .
C33 C 0.2343(2) 0.37836(12) 0.62003(12) 0.0344(6) Uani 0.870(3) 1 d D . P A 1
C34 C 0.1277(3) 0.35657(11) 0.61550(13) 0.0430(7) Uani 0.870(3) 1 d D . P A 1
C35 C 0.0465(3) 0.37545(14) 0.64538(16) 0.0525(9) Uani 0.870(3) 1 d D . P A 1
C36 C 0.0725(3) 0.41806(14) 0.68060(15) 0.0521(9) Uani 0.870(3) 1 d D . P A 1
C37 C 0.1775(3) 0.44096(12) 0.68567(11) 0.0460(8) Uani 0.870(3) 1 d D . P A 1
C38 C 0.2552(4) 0.42082(17) 0.65581(16) 0.0379(9) Uani 0.870(3) 1 d D . P A 1
F6 F 0.10035(17) 0.31548(8) 0.58124(10) 0.0574(6) Uani 0.870(3) 1 d D . P A 1
F7 F -0.05701(17) 0.35422(8) 0.63973(11) 0.0764(7) Uani 0.870(3) 1 d D . P A 1
F8 F -0.00559(19) 0.43726(8) 0.70952(9) 0.0732(7) Uani 0.870(3) 1 d D . P A 1
F9 F 0.20243(18) 0.48282(8) 0.71921(7) 0.0642(6) Uani 0.870(3) 1 d D . P A 1
F10 F 0.35895(18) 0.44503(7) 0.66110(8) 0.0501(5) Uani 0.870(3) 1 d D . P A 1
C33A C 0.2047(14) 0.3647(10) 0.6057(10) 0.049(4) Uani 0.130(3) 1 d D U P A 2
C34A C 0.1027(15) 0.3405(10) 0.5871(10) 0.052(4) Uani 0.130(3) 1 d D U P A 2
C35A C 0.0065(14) 0.3525(8) 0.6104(9) 0.062(4) Uani 0.130(3) 1 d D U P A 2
C36A C 0.0166(15) 0.3883(12) 0.6542(11) 0.064(4) Uani 0.130(3) 1 d D U P A 2
C37A C 0.1177(15) 0.4095(11) 0.6790(10) 0.062(4) Uani 0.130(3) 1 d D U P A 2
C38A C 0.2075(15) 0.3981(9) 0.6506(8) 0.053(4) Uani 0.130(3) 1 d D U P A 2
F6A F 0.0948(10) 0.3066(5) 0.5434(6) 0.056(3) Uani 0.130(3) 1 d D U P A 2
F7A F -0.0935(11) 0.3294(6) 0.5910(7) 0.085(4) Uani 0.130(3) 1 d D U P A 2
F8A F -0.0767(12) 0.3999(7) 0.6779(6) 0.086(4) Uani 0.130(3) 1 d D U P A 2
F9A F 0.1260(14) 0.4458(7) 0.7199(6) 0.086(4) Uani 0.130(3) 1 d D U P A 2
F10A F 0.3050(13) 0.4241(7) 0.6692(6) 0.040(4) Uani 0.130(3) 1 d D U P A 2
C39 C 0.69194(18) 0.19651(8) 0.64358(8) 0.0290(4) Uani 1 1 d . . . . .
C40 C 0.63903(18) 0.15196(8) 0.66068(8) 0.0312(5) Uani 1 1 d . . . . .
C41 C 0.69386(19) 0.11913(8) 0.70170(8) 0.0335(5) Uani 1 1 d . . . . .
C42 C 0.80353(19) 0.13020(9) 0.72675(8) 0.0333(5) Uani 1 1 d . . . . .
C43 C 0.85877(18) 0.17369(9) 0.71047(8) 0.0329(5) Uani 1 1 d . . . . .
C44 C 0.80288(18) 0.20603(8) 0.66933(8) 0.0307(5) Uani 1 1 d . . . . .
C45 C 0.8079(2) 0.11112(9) 0.48226(9) 0.0367(5) Uani 1 1 d . . . . .
C46 C 0.7394(2) 0.07856(10) 0.44510(10) 0.0469(6) Uani 1 1 d . . . . .
H46 H 0.6673 0.0674 0.4527 0.056 Uiso 1 1 calc R U . . .
C47 C 0.7781(3) 0.06238(11) 0.39630(11) 0.0573(7) Uani 1 1 d . . . . .
H47 H 0.7322 0.0399 0.3706 0.069 Uiso 1 1 calc R U . . .
C48 C 0.8818(3) 0.07872(11) 0.38536(11) 0.0566(7) Uani 1 1 d . . . . .
H48 H 0.9068 0.0679 0.3518 0.068 Uiso 1 1 calc R U . . .
C49 C 0.9499(2) 0.11054(11) 0.42242(10) 0.0504(7) Uani 1 1 d . . . . .
H49 H 1.0220 0.1214 0.4145 0.060 Uiso 1 1 calc R U . . .
C50 C 0.9136(2) 0.12689(10) 0.47150(9) 0.0414(5) Uani 1 1 d . . . . .
H50 H 0.9609 0.1487 0.4974 0.050 Uiso 1 1 calc R U . . .
C51 C 0.78089(19) 0.26786(8) 0.37568(8) 0.0330(5) Uani 1 1 d . . . . .
C52 C 0.73402(19) 0.25032(8) 0.32256(9) 0.0338(5) Uani 1 1 d . . . . .
C53 C 0.7961(2) 0.22278(9) 0.28863(8) 0.0365(5) Uani 1 1 d . . . . .
C54 C 0.9092(2) 0.21292(9) 0.30669(9) 0.0390(5) Uani 1 1 d . . . . .
C55 C 0.9595(2) 0.23027(9) 0.35880(10) 0.0393(5) Uani 1 1 d . . . . .
C56 C 0.89531(19) 0.25661(9) 0.39274(9) 0.0363(5) Uani 1 1 d . . . . .
C57 C -0.03935(18) -0.06578(8) 0.38427(8) 0.0284(4) Uani 1 1 d . . . . .
C58 C -0.00340(18) -0.06417(8) 0.33100(8) 0.0305(5) Uani 1 1 d . . . . .
H58 H -0.0375 -0.0826 0.2984 0.037 Uiso 1 1 calc R U . . .
C59 C 0.08852(18) -0.03155(8) 0.33468(8) 0.0303(4) Uani 1 1 d . . . . .
H59 H 0.1289 -0.0234 0.3050 0.036 Uiso 1 1 calc R U . . .
C60 C 0.11390(18) -0.01181(8) 0.39041(8) 0.0285(4) Uani 1 1 d . . . . .
C61 C 0.19354(18) 0.02659(8) 0.41186(8) 0.0281(4) Uani 1 1 d . . . . .
C62 C 0.20007(18) 0.05173(8) 0.46403(8) 0.0293(4) Uani 1 1 d . . . . .
C63 C 0.14608(18) 0.04158(8) 0.51038(8) 0.0300(4) Uani 1 1 d . . . . .
H63 H 0.1002 0.0119 0.5151 0.036 Uiso 1 1 calc R U . . .
C64 C 0.17199(18) 0.08300(8) 0.54835(8) 0.0286(4) Uani 1 1 d . . . . .
C65 C 0.24615(17) 0.11761(8) 0.52019(8) 0.0290(4) Uani 1 1 d . . . . .
C66 C 0.13166(18) 0.09223(8) 0.59920(8) 0.0284(4) Uani 1 1 d . . . . .
C67 C 0.27015(18) 0.04629(8) 0.37306(8) 0.0294(4) Uani 1 1 d . . . . .
C68 C 0.24622(19) 0.09203(8) 0.34220(9) 0.0332(5) Uani 1 1 d . . . . .
C69 C 0.3192(2) 0.11142(8) 0.30819(9) 0.0368(5) Uani 1 1 d . . . . .
C70 C 0.4164(2) 0.08463(9) 0.30312(9) 0.0398(5) Uani 1 1 d . . . . .
C71 C 0.4411(2) 0.03855(10) 0.33194(10) 0.0422(6) Uani 1 1 d . . . . .
C72 C 0.3685(2) 0.02030(8) 0.36669(9) 0.0363(5) Uani 1 1 d . . . . .
C73 C 0.34864(19) 0.20336(9) 0.48518(8) 0.0352(5) Uani 1 1 d . . . . .
C74 C 0.2952(2) 0.24636(10) 0.45829(10) 0.0458(6) Uani 1 1 d . . . . .
H74 H 0.2341 0.2630 0.4722 0.055 Uiso 1 1 calc R U . . .
C75 C 0.3328(3) 0.26525(11) 0.40984(11) 0.0576(8) Uani 1 1 d . . . . .
H75 H 0.2977 0.2951 0.3909 0.069 Uiso 1 1 calc R U . . .
C76 C 0.4210(3) 0.24020(13) 0.38994(11) 0.0606(8) Uani 1 1 d . . . . .
H76 H 0.4449 0.2526 0.3567 0.073 Uiso 1 1 calc R U . . .
C77 C 0.4747(2) 0.19778(12) 0.41732(11) 0.0537(7) Uani 1 1 d . . . . .
H77 H 0.5357 0.1812 0.4033 0.064 Uiso 1 1 calc R U . . .
C78 C 0.4396(2) 0.17926(10) 0.46554(10) 0.0423(6) Uani 1 1 d . . . . .
H78 H 0.4773 0.1503 0.4852 0.051 Uiso 1 1 calc R U . . .
C79 C 0.18851(18) 0.13200(8) 0.64001(8) 0.0276(4) Uani 1 1 d . . . . .
C80 C 0.13450(18) 0.17889(8) 0.64899(8) 0.0310(5) Uani 1 1 d . . . . .
C81 C 0.18408(19) 0.21529(8) 0.68796(9) 0.0340(5) Uani 1 1 d . . . . .
C82 C 0.28891(19) 0.20444(8) 0.71912(8) 0.0336(5) Uani 1 1 d . . . . .
C83 C 0.34542(19) 0.15892(9) 0.71045(8) 0.0336(5) Uani 1 1 d . . . . .
C84 C 0.29415(18) 0.12321(8) 0.67116(8) 0.0308(5) Uani 1 1 d . . . . .

loop_
_atom_site_aniso_label
_atom_site_aniso_U_11
_atom_site_aniso_U_22
_atom_site_aniso_U_33
_atom_site_aniso_U_23
_atom_site_aniso_U_13
_atom_site_aniso_U_12
S1 0.0452(4) 0.0530(4) 0.0385(3) 0.0077(3) 0.0058(3) 0.0095(3)
S2 0.0490(3) 0.0337(3) 0.0283(3) 0.0027(2) 0.0150(2) 0.0085(2)
S3 0.0436(3) 0.0313(3) 0.0257(2) -0.0026(2) 0.0113(2) -0.0110(2)
F1 0.0816(11) 0.0407(8) 0.0330(7) -0.0073(6) 0.0013(7) 0.0100(7)
F2 0.0793(11) 0.0669(10) 0.0332(7) 0.0096(7) -0.0018(7) 0.0131(8)
F3 0.0823(12) 0.0465(9) 0.0846(12) 0.0329(8) -0.0013(9) 0.0062(8)
F4 0.0958(14) 0.0284(8) 0.1083(15) -0.0065(8) -0.0140(11) -0.0023(8)
F5 0.0762(11) 0.0444(8) 0.0539(9) -0.0133(7) -0.0114(8) -0.0002(8)
F11 0.0381(7) 0.0409(7) 0.0362(7) 0.0037(5) 0.0047(5) -0.0066(6)
F12 0.0526(8) 0.0357(7) 0.0399(7) 0.0083(5) 0.0155(6) -0.0030(6)
F13 0.0487(8) 0.0460(8) 0.0280(6) 0.0067(5) 0.0106(5) 0.0139(6)
F14 0.0371(7) 0.0516(8) 0.0351(7) -0.0006(6) 0.0025(5) 0.0032(6)
F15 0.0362(7) 0.0373(7) 0.0395(7) 0.0024(5) 0.0099(5) -0.0044(5)
F16 0.0428(8) 0.0542(8) 0.0287(6) -0.0036(6) 0.0062(5) 0.0085(6)
F17 0.0603(9) 0.0458(8) 0.0284(6) -0.0029(5) 0.0111(6) 0.0084(6)
F18 0.0585(9) 0.0602(9) 0.0479(8) -0.0028(7) 0.0248(7) 0.0172(7)
F19 0.0374(8) 0.0645(10) 0.0594(9) -0.0048(7) 0.0126(7) 0.0093(7)
F20 0.0400(8) 0.0520(8) 0.0387(7) -0.0062(6) 0.0045(6) 0.0016(6)
F21 0.0577(9) 0.0480(8) 0.0524(8) 0.0173(6) 0.0316(7) 0.0194(7)
F22 0.0812(11) 0.0399(8) 0.0540(9) 0.0189(6) 0.0387(8) 0.0082(7)
F23 0.0590(9) 0.0567(9) 0.0616(9) 0.0073(7) 0.0391(8) -0.0096(7)
F24 0.0504(9) 0.0649(10) 0.0940(12) 0.0193(9) 0.0422(9) 0.0159(8)
F25 0.0564(9) 0.0446(8) 0.0635(9) 0.0201(7) 0.0265(7) 0.0140(7)
F26 0.0363(7) 0.0392(7) 0.0422(7) -0.0048(6) 0.0046(6) 0.0037(6)
F27 0.0546(9) 0.0328(7) 0.0489(8) -0.0117(6) 0.0152(6) 0.0023(6)
F28 0.0591(9) 0.0418(7) 0.0296(6) -0.0106(5) 0.0083(6) -0.0155(6)
F29 0.0411(8) 0.0516(8) 0.0360(7) 0.0008(6) -0.0022(6) -0.0039(6)
F30 0.0416(7) 0.0329(7) 0.0417(7) -0.0010(5) 0.0071(6) 0.0052(5)
N1 0.0398(10) 0.0329(10) 0.0237(8) 0.0031(7) 0.0106(7) 0.0025(8)
N2 0.0429(11) 0.0375(10) 0.0344(10) 0.0038(8) 0.0108(8) 0.0065(8)
N3 0.0355(10) 0.0301(9) 0.0238(8) 0.0008(7) 0.0104(7) 0.0025(7)
N4 0.0355(10) 0.0337(10) 0.0274(9) 0.0026(7) 0.0101(7) 0.0044(8)
N5 0.0390(10) 0.0272(9) 0.0219(8) -0.0027(7) 0.0134(7) -0.0060(7)
N6 0.0338(10) 0.0291(9) 0.0279(9) -0.0007(7) 0.0101(7) -0.0056(7)
C1 0.0356(12) 0.0351(12) 0.0239(10) 0.0000(8) 0.0077(8) -0.0015(9)
C2 0.0430(13) 0.0397(12) 0.0267(10) 0.0034(9) 0.0126(9) -0.0016(10)
C3 0.0460(14) 0.0356(12) 0.0283(11) 0.0039(9) 0.0093(9) -0.0004(10)
C4 0.0406(13) 0.0309(11) 0.0246(10) 0.0013(8) 0.0057(9) 0.0006(9)
C5 0.0449(13) 0.0297(11) 0.0275(10) 0.0002(8) 0.0063(9) 0.0008(9)
C6 0.0419(13) 0.0305(11) 0.0280(10) -0.0010(8) 0.0068(9) 0.0019(9)
C7 0.0413(13) 0.0347(12) 0.0345(12) -0.0017(9) 0.0062(10) 0.0033(10)
C8 0.0408(13) 0.0331(11) 0.0275(10) -0.0013(8) 0.0098(9) 0.0047(9)
C9 0.0402(13) 0.0316(11) 0.0314(11) -0.0009(9) 0.0106(9) 0.0035(9)
C10 0.0413(13) 0.0331(12) 0.0319(11) 0.0017(9) 0.0154(9) 0.0047(10)
C11 0.0363(12) 0.0313(11) 0.0290(10) -0.0015(8) 0.0118(9) -0.0001(9)
C12 0.0408(13) 0.0344(12) 0.0282(11) -0.0005(9) 0.0154(9) 0.0009(10)
C13 0.0404(13) 0.0328(11) 0.0237(10) -0.0011(8) 0.0092(9) -0.0011(9)
C14 0.0351(12) 0.0269(10) 0.0261(10) 0.0003(8) 0.0083(8) -0.0024(9)
C15 0.0352(12) 0.0295(11) 0.0227(9) -0.0010(8) 0.0079(8) -0.0027(9)
C16 0.0312(11) 0.0329(11) 0.0242(10) 0.0000(8) 0.0072(8) -0.0016(9)
C17 0.0334(12) 0.0340(11) 0.0258(10) 0.0007(8) 0.0084(8) 0.0013(9)
C18 0.0322(12) 0.0320(11) 0.0259(10) 0.0007(8) 0.0079(8) 0.0014(9)
C19 0.0305(11) 0.0327(11) 0.0269(10) 0.0004(8) 0.0069(8) -0.0015(9)
C20 0.0358(12) 0.0359(12) 0.0246(10) -0.0013(8) 0.0100(9) -0.0026(9)
C21 0.0407(13) 0.0313(11) 0.0322(11) 0.0030(9) 0.0090(9) 0.0014(9)
C22 0.0512(14) 0.0327(12) 0.0313(11) -0.0012(9) 0.0095(10) 0.0026(10)
C23 0.0515(15) 0.0459(14) 0.0311(12) 0.0092(10) 0.0056(10) 0.0041(11)
C24 0.0558(17) 0.0363(14) 0.0584(16) 0.0180(12) 0.0049(13) 0.0038(11)
C25 0.0547(17) 0.0288(13) 0.0692(18) -0.0020(12) 0.0010(13) -0.0030(11)
C26 0.0488(15) 0.0371(13) 0.0402(13) -0.0027(10) -0.0012(11) -0.0022(11)
C27 0.0422(14) 0.0448(14) 0.0398(13) -0.0039(10) 0.0012(10) 0.0069(11)
C28 0.0451(15) 0.0423(14) 0.0597(16) -0.0045(12) 0.0057(12) 0.0004(11)
C29 0.0484(16) 0.0533(16) 0.0643(17) -0.0075(13) 0.0066(13) -0.0066(13)
C30 0.0482(17) 0.071(2) 0.0555(16) -0.0231(14) 0.0083(13) -0.0063(14)
C31 0.0470(16) 0.0585(18) 0.0654(18) -0.0219(14) 0.0003(13) 0.0146(13)
C32 0.0521(16) 0.0443(15) 0.0498(15) -0.0030(11) 0.0012(12) 0.0098(12)
C33 0.0427(17) 0.0353(17) 0.0276(15) 0.0040(11) 0.0133(12) 0.0095(12)
C34 0.0497(19) 0.0377(16) 0.0451(17) 0.0009(13) 0.0181(14) 0.0001(13)
C35 0.049(2) 0.054(2) 0.062(2) 0.0130(17) 0.0305(17) 0.0073(16)
C36 0.060(2) 0.054(2) 0.0493(19) 0.0124(15) 0.0292(18) 0.0257(17)
C37 0.062(2) 0.0456(17) 0.0334(14) 0.0021(12) 0.0166(13) 0.0207(15)
C38 0.036(2) 0.0387(18) 0.0395(19) 0.0004(14) 0.0074(17) 0.0053(19)
F6 0.0562(12) 0.0498(12) 0.0712(15) -0.0136(11) 0.0251(10) -0.0143(9)
F7 0.0571(13) 0.0779(14) 0.1046(18) 0.0030(13) 0.0443(12) -0.0059(11)
F8 0.0814(16) 0.0793(14) 0.0721(13) 0.0092(11) 0.0522(12) 0.0299(12)
F9 0.0850(15) 0.0597(12) 0.0500(10) -0.0179(9) 0.0177(10) 0.0226(11)
F10 0.0477(12) 0.0504(11) 0.0523(11) -0.0160(8) 0.0080(9) 0.0018(9)
C33A 0.049(5) 0.053(6) 0.048(5) 0.005(4) 0.014(4) 0.001(4)
C34A 0.049(5) 0.058(5) 0.052(5) 0.006(4) 0.013(4) 0.002(4)
C35A 0.057(5) 0.070(5) 0.063(5) 0.012(4) 0.017(4) 0.004(4)
C36A 0.062(5) 0.073(6) 0.062(5) 0.011(4) 0.020(4) 0.007(4)
C37A 0.061(5) 0.071(5) 0.057(5) 0.003(4) 0.018(4) 0.010(4)
C38A 0.051(5) 0.059(5) 0.051(5) 0.004(4) 0.014(4) 0.005(4)
F6A 0.048(6) 0.061(6) 0.059(7) 0.008(6) 0.007(5) -0.007(5)
F7A 0.053(7) 0.105(8) 0.101(8) 0.047(7) 0.021(6) 0.000(6)
F8A 0.070(7) 0.122(9) 0.080(7) 0.026(7) 0.050(6) 0.035(7)
F9A 0.089(8) 0.113(9) 0.061(7) -0.009(7) 0.030(6) 0.036(7)
F10A 0.032(8) 0.054(7) 0.040(7) -0.014(6) 0.025(6) 0.012(7)
C39 0.0344(12) 0.0330(11) 0.0215(9) -0.0028(8) 0.0100(8) 0.0014(9)
C40 0.0334(12) 0.0358(12) 0.0260(10) -0.0010(8) 0.0092(8) 0.0004(9)
C41 0.0422(13) 0.0334(12) 0.0280(10) 0.0022(9) 0.0146(9) 0.0004(10)
C42 0.0390(13) 0.0386(12) 0.0242(10) 0.0031(9) 0.0107(9) 0.0118(10)
C43 0.0313(12) 0.0413(12) 0.0269(10) -0.0050(9) 0.0073(9) 0.0036(9)
C44 0.0373(12) 0.0309(11) 0.0262(10) -0.0010(8) 0.0124(9) 0.0002(9)
C45 0.0479(14) 0.0362(12) 0.0274(11) 0.0020(9) 0.0104(9) 0.0118(10)
C46 0.0574(16) 0.0422(14) 0.0410(13) -0.0044(11) 0.0079(11) 0.0070(12)
C47 0.075(2) 0.0555(17) 0.0384(14) -0.0135(12) 0.0010(13) 0.0162(15)
C48 0.074(2) 0.0658(18) 0.0325(13) -0.0012(12) 0.0160(13) 0.0288(15)
C49 0.0555(16) 0.0581(16) 0.0416(14) 0.0091(12) 0.0201(12) 0.0220(13)
C50 0.0446(14) 0.0485(14) 0.0325(12) 0.0035(10) 0.0105(10) 0.0129(11)
C51 0.0395(13) 0.0343(12) 0.0278(10) 0.0035(9) 0.0130(9) 0.0014(9)
C52 0.0384(13) 0.0368(12) 0.0278(11) 0.0048(9) 0.0105(9) 0.0042(10)
C53 0.0496(14) 0.0369(12) 0.0252(10) 0.0022(9) 0.0129(9) 0.0001(10)
C54 0.0458(14) 0.0376(13) 0.0386(12) 0.0038(10) 0.0219(10) 0.0060(10)
C55 0.0359(13) 0.0395(13) 0.0448(13) 0.0041(10) 0.0134(10) 0.0043(10)
C56 0.0386(13) 0.0400(13) 0.0314(11) 0.0016(9) 0.0089(9) -0.0015(10)
C57 0.0358(12) 0.0252(10) 0.0256(10) -0.0019(8) 0.0092(8) -0.0017(9)
C58 0.0417(13) 0.0284(11) 0.0230(10) -0.0021(8) 0.0097(9) -0.0020(9)
C59 0.0396(12) 0.0279(11) 0.0264(10) -0.0011(8) 0.0146(9) -0.0021(9)
C60 0.0377(12) 0.0256(10) 0.0252(10) 0.0003(8) 0.0138(8) 0.0000(9)
C61 0.0345(12) 0.0252(10) 0.0269(10) 0.0009(8) 0.0124(8) -0.0011(8)
C62 0.0327(12) 0.0278(11) 0.0292(10) -0.0001(8) 0.0107(9) -0.0033(9)
C63 0.0356(12) 0.0289(11) 0.0278(10) -0.0026(8) 0.0125(9) -0.0070(9)
C64 0.0336(12) 0.0274(11) 0.0261(10) 0.0005(8) 0.0087(8) -0.0013(9)
C65 0.0315(11) 0.0305(11) 0.0264(10) 0.0011(8) 0.0087(8) -0.0030(9)
C66 0.0353(12) 0.0272(10) 0.0238(10) 0.0001(8) 0.0081(8) -0.0020(9)
C67 0.0370(12) 0.0280(11) 0.0254(10) -0.0032(8) 0.0122(9) -0.0054(9)
C68 0.0414(13) 0.0316(11) 0.0307(11) -0.0008(9) 0.0178(9) 0.0015(9)
C69 0.0535(15) 0.0281(11) 0.0327(11) 0.0025(9) 0.0191(10) -0.0028(10)
C70 0.0466(14) 0.0379(13) 0.0399(12) 0.0005(10) 0.0222(11) -0.0094(10)
C71 0.0369(13) 0.0435(14) 0.0508(14) 0.0018(11) 0.0208(11) 0.0022(11)
C72 0.0401(13) 0.0308(12) 0.0403(12) 0.0062(9) 0.0139(10) 0.0020(10)
C73 0.0439(13) 0.0370(12) 0.0250(10) -0.0012(9) 0.0063(9) -0.0172(10)
C74 0.0515(15) 0.0450(14) 0.0386(13) 0.0043(10) -0.0001(11) -0.0164(12)
C75 0.0623(19) 0.0595(17) 0.0453(15) 0.0183(13) -0.0082(13) -0.0244(14)
C76 0.0650(19) 0.086(2) 0.0304(13) -0.0002(13) 0.0062(12) -0.0388(17)
C77 0.0516(16) 0.0723(19) 0.0400(14) -0.0142(13) 0.0162(12) -0.0291(14)
C78 0.0441(14) 0.0487(14) 0.0361(12) -0.0066(10) 0.0128(10) -0.0166(11)
C79 0.0344(12) 0.0285(11) 0.0221(9) -0.0013(8) 0.0116(8) -0.0044(9)
C80 0.0327(12) 0.0339(11) 0.0280(10) -0.0013(8) 0.0095(9) -0.0026(9)
C81 0.0428(13) 0.0283(11) 0.0342(11) -0.0052(9) 0.0165(10) -0.0013(9)
C82 0.0453(13) 0.0346(12) 0.0224(10) -0.0063(8) 0.0097(9) -0.0126(10)
C83 0.0358(12) 0.0390(12) 0.0263(10) 0.0021(9) 0.0055(9) -0.0059(10)
C84 0.0386(13) 0.0283(11) 0.0274(10) 0.0018(8) 0.0110(9) -0.0012(9)

loop_
_atom_type_symbol
_atom_type_description
_atom_type_scat_dispersion_real
_atom_type_scat_dispersion_imag
_atom_type_scat_source
C C 0.0181 0.0091 'International Tables Vol C Tables 4.2.6.8 and 6.1.1.4'
H H 0.0000 0.0000 'International Tables Vol C Tables 4.2.6.8 and 6.1.1.4'
F F 0.0727 0.0534 'International Tables Vol C Tables 4.2.6.8 and 6.1.1.4'
N N 0.0311 0.0180 'International Tables Vol C Tables 4.2.6.8 and 6.1.1.4'
S S 0.3331 0.5567 'International Tables Vol C Tables 4.2.6.8 and 6.1.1.4'

loop_
_geom_angle_atom_site_label_1
_geom_angle_atom_site_label_2
_geom_angle_atom_site_label_3
_geom_angle
_geom_angle_site_symmetry_1
_geom_angle_site_symmetry_3
C7 S1 C27 102.59(11) . .
C17 S2 C45 97.59(10) . .
C65 S3 C73 99.85(9) . .
C1 N1 C4 111.35(17) . .
C1 N1 H1N 124.3 . .
C4 N1 H1N 124.3 . .
C7 N2 C9 105.88(18) . .
C11 N3 C14 110.98(16) . .
C11 N3 H3N 124.5 . .
C14 N3 H3N 124.5 . .
C17 N4 C19 105.99(17) . .
C57 N5 C60 111.20(16) . .
C57 N5 H5N 124.4 . .
C60 N5 H5N 124.4 . .
C65 N6 C62 106.33(16) . .
N1 C1 C20 123.32(18) . .
N1 C1 C2 105.77(18) . .
C20 C1 C2 130.90(19) . .
C3 C2 C1 108.90(19) . .
C3 C2 H2 125.5 . .
C1 C2 H2 125.5 . .
C2 C3 C4 108.28(19) . .
C2 C3 H3 125.9 . .
C4 C3 H3 125.9 . .
N1 C4 C5 123.76(18) . .
N1 C4 C3 105.64(18) . .
C5 C4 C3 130.55(19) . .
C4 C5 C6 123.44(19) . .
C4 C5 C21 117.14(18) . .
C6 C5 C21 119.39(19) . .
C8 C6 C5 128.4(2) . .
C8 C6 C7 103.34(18) . .
C5 C6 C7 128.3(2) . .
N2 C7 C6 112.63(19) . .
N2 C7 S1 122.48(18) . .
C6 C7 S1 124.70(16) . .
C9 C8 C6 107.2(2) . .
C9 C8 H8 126.4 . .
C6 C8 H8 126.4 . .
C8 C9 C10 130.4(2) . .
C8 C9 N2 110.96(18) . .
C10 C9 N2 118.57(19) . .
C11 C10 C9 124.25(19) . .
C11 C10 C33 117.7(2) . .
C9 C10 C33 118.0(2) . .
C11 C10 C33A 121.2(11) . .
C9 C10 C33A 111.4(11) . .
N3 C11 C10 123.62(18) . .
N3 C11 C12 106.15(18) . .
C10 C11 C12 130.22(19) . .
C13 C12 C11 108.73(18) . .
C13 C12 H12 125.6 . .
C11 C12 H12 125.6 . .
C12 C13 C14 108.35(18) . .
C12 C13 H13 125.8 . .
C14 C13 H13 125.8 . .
N3 C14 C15 124.15(17) . .
N3 C14 C13 105.79(17) . .
C15 C14 C13 130.06(19) . .
C14 C15 C16 123.37(19) . .
C14 C15 C39 117.06(17) . .
C16 C15 C39 119.52(18) . .
C18 C16 C15 129.42(19) . .
C18 C16 C17 103.52(16) . .
C15 C16 C17 126.99(18) . .
N4 C17 C16 112.67(18) . .
N4 C17 S2 121.70(16) . .
C16 C17 S2 125.42(14) . .
C16 C18 C19 107.21(18) . .
C16 C18 H18 126.4 . .
C19 C18 H18 126.4 . .
C20 C19 C18 131.4(2) . .
C20 C19 N4 117.95(18) . .
C18 C19 N4 110.61(17) . .
C1 C20 C19 123.90(19) . .
C1 C20 C51 119.14(18) . .
C19 C20 C51 116.82(19) . .
C22 C21 C26 116.3(2) . .
C22 C21 C5 122.98(19) . .
C26 C21 C5 120.8(2) . .
F1 C22 C23 117.9(2) . .
F1 C22 C21 119.29(19) . .
C23 C22 C21 122.8(2) . .
F2 C23 C22 120.8(2) . .
F2 C23 C24 119.7(2) . .
C22 C23 C24 119.5(2) . .
F3 C24 C23 119.8(2) . .
F3 C24 C25 120.4(2) . .
C23 C24 C25 119.7(2) . .
F4 C25 C26 120.1(2) . .
F4 C25 C24 120.5(2) . .
C26 C25 C24 119.3(2) . .
F5 C26 C25 118.3(2) . .
F5 C26 C21 119.3(2) . .
C25 C26 C21 122.4(2) . .
C32 C27 C28 119.6(2) . .
C32 C27 S1 117.4(2) . .
C28 C27 S1 122.95(19) . .
C29 C28 C27 120.2(3) . .
C29 C28 H28 119.9 . .
C27 C28 H28 119.9 . .
C28 C29 C30 120.4(3) . .
C28 C29 H29 119.8 . .
C30 C29 H29 119.8 . .
C31 C30 C29 119.6(3) . .
C31 C30 H30 120.2 . .
C29 C30 H30 120.2 . .
C30 C31 C32 120.6(3) . .
C30 C31 H31 119.7 . .
C32 C31 H31 119.7 . .
C27 C32 C31 119.4(3) . .
C27 C32 H32 120.3 . .
C31 C32 H32 120.3 . .
C34 C33 C38 115.9(3) . .
C34 C33 C10 121.8(3) . .
C38 C33 C10 122.3(3) . .
F6 C34 C33 119.6(2) . .
F6 C34 C35 118.2(3) . .
C33 C34 C35 122.2(3) . .
F7 C35 C36 119.5(3) . .
F7 C35 C34 121.2(3) . .
C36 C35 C34 119.2(3) . .
F8 C36 C37 119.9(3) . .
F8 C36 C35 120.1(3) . .
C37 C36 C35 120.0(3) . .
F9 C37 C38 121.1(3) . .
F9 C37 C36 120.1(3) . .
C38 C37 C36 118.8(3) . .
C37 C38 F10 117.5(4) . .
C37 C38 C33 123.9(4) . .
F10 C38 C33 118.6(3) . .
C34A C33A C38A 116.3(14) . .
C34A C33A C10 130.2(14) . .
C38A C33A C10 113.5(12) . .
F6A C34A C33A 119.2(14) . .
F6A C34A C35A 119.9(15) . .
C33A C34A C35A 120.8(16) . .
F7A C35A C36A 121.1(15) . .
F7A C35A C34A 120.3(15) . .
C36A C35A C34A 118.6(15) . .
F8A C36A C37A 116.8(16) . .
F8A C36A C35A 119.2(16) . .
C37A C36A C35A 123.8(15) . .
F9A C37A C36A 123.3(16) . .
F9A C37A C38A 122.4(16) . .
C36A C37A C38A 113.2(15) . .
F10A C38A C33A 118.3(15) . .
F10A C38A C37A 115.0(16) . .
C33A C38A C37A 126.7(16) . .
C44 C39 C40 116.95(19) . .
C44 C39 C15 120.35(18) . .
C40 C39 C15 122.64(19) . .
F11 C40 C41 118.91(19) . .
F11 C40 C39 119.47(18) . .
C41 C40 C39 121.6(2) . .
F12 C41 C42 119.35(19) . .
F12 C41 C40 120.9(2) . .
C42 C41 C40 119.8(2) . .
F13 C42 C41 120.3(2) . .
F13 C42 C43 119.6(2) . .
C41 C42 C43 120.14(19) . .
F14 C43 C44 121.1(2) . .
F14 C43 C42 119.49(19) . .
C44 C43 C42 119.4(2) . .
F15 C44 C43 118.34(19) . .
F15 C44 C39 119.49(18) . .
C43 C44 C39 122.16(19) . .
C50 C45 C46 120.6(2) . .
C50 C45 S2 119.07(18) . .
C46 C45 S2 120.31(18) . .
C45 C46 C47 118.9(3) . .
C45 C46 H46 120.5 . .
C47 C46 H46 120.5 . .
C48 C47 C46 120.3(3) . .
C48 C47 H47 119.8 . .
C46 C47 H47 119.8 . .
C47 C48 C49 120.7(2) . .
C47 C48 H48 119.7 . .
C49 C48 H48 119.7 . .
C48 C49 C50 120.1(3) . .
C48 C49 H49 120.0 . .
C50 C49 H49 120.0 . .
C45 C50 C49 119.4(2) . .
C45 C50 H50 120.3 . .
C49 C50 H50 120.3 . .
C52 C51 C56 115.84(19) . .
C52 C51 C20 121.0(2) . .
C56 C51 C20 122.94(19) . .
F16 C52 C53 117.64(19) . .
F16 C52 C51 119.67(18) . .
C53 C52 C51 122.6(2) . .
F17 C53 C54 120.24(19) . .
F17 C53 C52 119.9(2) . .
C54 C53 C52 119.8(2) . .
F18 C54 C53 120.4(2) . .
F18 C54 C55 120.2(2) . .
C53 C54 C55 119.4(2) . .
F19 C55 C54 120.0(2) . .
F19 C55 C56 120.0(2) . .
C54 C55 C56 119.9(2) . .
F20 C56 C55 117.4(2) . .
F20 C56 C51 120.23(19) . .
C55 C56 C51 122.3(2) . .
N5 C57 C66 124.36(17) . 3_556
N5 C57 C58 106.01(17) . .
C66 C57 C58 129.60(19) 3_556 .
C59 C58 C57 108.35(18) . .
C59 C58 H58 125.8 . .
C57 C58 H58 125.8 . .
C58 C59 C60 108.74(17) . .
C58 C59 H59 125.6 . .
C60 C59 H59 125.6 . .
N5 C60 C61 125.38(17) . .
N5 C60 C59 105.69(17) . .
C61 C60 C59 128.55(18) . .
C60 C61 C62 125.83(18) . .
C60 C61 C67 116.56(17) . .
C62 C61 C67 117.29(18) . .
C63 C62 C61 131.79(19) . .
C63 C62 N6 110.27(17) . .
C61 C62 N6 117.64(17) . .
C64 C63 C62 107.66(18) . .
C64 C63 H63 126.2 . .
C62 C63 H63 126.2 . .
C63 C64 C66 128.84(19) . .
C63 C64 C65 103.36(16) . .
C66 C64 C65 127.66(18) . .
N6 C65 C64 112.36(17) . .
N6 C65 S3 122.77(15) . .
C64 C65 S3 124.75(14) . .
C57 C66 C64 124.20(18) 3_556 .
C57 C66 C79 115.43(16) 3_556 .
C64 C66 C79 120.36(18) . .
C72 C67 C68 116.64(18) . .
C72 C67 C61 121.66(18) . .
C68 C67 C61 121.69(18) . .
F21 C68 C69 118.24(19) . .
F21 C68 C67 119.99(18) . .
C69 C68 C67 121.8(2) . .
F22 C69 C70 119.93(19) . .
F22 C69 C68 120.2(2) . .
C70 C69 C68 119.9(2) . .
F23 C70 C69 120.1(2) . .
F23 C70 C71 120.1(2) . .
C69 C70 C71 119.81(19) . .
F24 C71 C70 119.6(2) . .
F24 C71 C72 120.9(2) . .
C70 C71 C72 119.6(2) . .
F25 C72 C67 119.59(18) . .
F25 C72 C71 118.1(2) . .
C67 C72 C71 122.3(2) . .
C74 C73 C78 121.0(2) . .
C74 C73 S3 118.59(19) . .
C78 C73 S3 120.38(18) . .
C73 C74 C75 118.7(3) . .
C73 C74 H74 120.6 . .
C75 C74 H74 120.6 . .
C76 C75 C74 119.7(3) . .
C76 C75 H75 120.2 . .
C74 C75 H75 120.2 . .
C77 C76 C75 121.2(2) . .
C77 C76 H76 119.4 . .
C75 C76 H76 119.4 . .
C76 C77 C78 119.7(3) . .
C76 C77 H77 120.2 . .
C78 C77 H77 120.2 . .
C77 C78 C73 119.6(3) . .
C77 C78 H78 120.2 . .
C73 C78 H78 120.2 . .
C84 C79 C80 117.35(18) . .
C84 C79 C66 121.71(18) . .
C80 C79 C66 120.91(19) . .
F26 C80 C81 118.57(19) . .
F26 C80 C79 119.71(18) . .
C81 C80 C79 121.7(2) . .
F27 C81 C82 119.99(19) . .
F27 C81 C80 120.9(2) . .
C82 C81 C80 119.06(19) . .
F28 C82 C83 119.6(2) . .
F28 C82 C81 119.8(2) . .
C83 C82 C81 120.60(19) . .
F29 C83 C82 119.38(19) . .
F29 C83 C84 121.4(2) . .
C82 C83 C84 119.2(2) . .
F30 C84 C79 119.84(18) . .
F30 C84 C83 118.09(19) . .
C79 C84 C83 122.0(2) . .

loop_
_geom_bond_atom_site_label_1
_geom_bond_atom_site_label_2
_geom_bond_distance
_geom_bond_site_symmetry_2
S1 C7 1.752(2) .
S1 C27 1.782(3) .
S2 C17 1.753(2) .
S2 C45 1.783(2) .
S3 C65 1.755(2) .
S3 C73 1.781(2) .
F1 C22 1.348(3) .
F2 C23 1.342(3) .
F3 C24 1.334(3) .
F4 C25 1.337(3) .
F5 C26 1.345(3) .
F11 C40 1.332(2) .
F12 C41 1.345(2) .
F13 C42 1.344(2) .
F14 C43 1.340(2) .
F15 C44 1.339(2) .
F16 C52 1.349(3) .
F17 C53 1.343(2) .
F18 C54 1.336(2) .
F19 C55 1.340(3) .
F20 C56 1.341(2) .
F21 C68 1.332(2) .
F22 C69 1.344(2) .
F23 C70 1.344(2) .
F24 C71 1.337(3) .
F25 C72 1.345(2) .
F26 C80 1.335(2) .
F27 C81 1.339(2) .
F28 C82 1.338(2) .
F29 C83 1.335(2) .
F30 C84 1.340(2) .
N1 C1 1.373(3) .
N1 C4 1.376(3) .
N1 H1N 0.8800 .
N2 C7 1.299(3) .
N2 C9 1.411(3) .
N3 C11 1.376(2) .
N3 C14 1.376(3) .
N3 H3N 0.8800 .
N4 C17 1.302(2) .
N4 C19 1.410(3) .
N5 C57 1.376(3) .
N5 C60 1.376(2) .
N5 H5N 0.8800 .
N6 C65 1.299(2) .
N6 C62 1.415(3) .
C1 C20 1.399(3) .
C1 C2 1.420(3) .
C2 C3 1.362(3) .
C2 H2 0.9500 .
C3 C4 1.429(3) .
C3 H3 0.9500 .
C4 C5 1.396(3) .
C5 C6 1.413(3) .
C5 C21 1.494(3) .
C6 C8 1.404(3) .
C6 C7 1.487(3) .
C8 C9 1.401(3) .
C8 H8 0.9500 .
C9 C10 1.407(3) .
C10 C11 1.388(3) .
C10 C33 1.502(3) .
C10 C33A 1.538(15) .
C11 C12 1.421(3) .
C12 C13 1.360(3) .
C12 H12 0.9500 .
C13 C14 1.433(3) .
C13 H13 0.9500 .
C14 C15 1.389(3) .
C15 C16 1.415(3) .
C15 C39 1.495(3) .
C16 C18 1.401(3) .
C16 C17 1.484(3) .
C18 C19 1.410(3) .
C18 H18 0.9500 .
C19 C20 1.405(3) .
C20 C51 1.491(3) .
C21 C22 1.382(3) .
C21 C26 1.386(3) .
C22 C23 1.372(3) .
C23 C24 1.376(4) .
C24 C25 1.381(4) .
C25 C26 1.379(3) .
C27 C32 1.386(3) .
C27 C28 1.388(3) .
C28 C29 1.376(4) .
C28 H28 0.9500 .
C29 C30 1.381(4) .
C29 H29 0.9500 .
C30 C31 1.372(4) .
C30 H30 0.9500 .
C31 C32 1.392(4) .
C31 H31 0.9500 .
C32 H32 0.9500 .
C33 C34 1.374(4) .
C33 C38 1.383(5) .
C34 F6 1.342(4) .
C34 C35 1.384(4) .
C35 F7 1.332(4) .
C35 C36 1.384(5) .
C36 F8 1.343(3) .
C36 C37 1.367(5) .
C37 F9 1.344(4) .
C37 C38 1.363(5) .
C38 F10 1.368(5) .
C33A C34A 1.371(17) .
C33A C38A 1.375(17) .
C34A F6A 1.356(17) .
C34A C35A 1.391(16) .
C35A F7A 1.343(16) .
C35A C36A 1.388(17) .
C36A F8A 1.363(16) .
C36A C37A 1.366(18) .
C37A F9A 1.345(17) .
C37A C38A 1.391(17) .
C38A F10A 1.348(16) .
C39 C44 1.387(3) .
C39 C40 1.394(3) .
C40 C41 1.378(3) .
C41 C42 1.376(3) .
C42 C43 1.379(3) .
C43 C44 1.377(3) .
C45 C50 1.386(3) .
C45 C46 1.387(3) .
C46 C47 1.396(3) .
C46 H46 0.9500 .
C47 C48 1.369(4) .
C47 H47 0.9500 .
C48 C49 1.372(4) .
C48 H48 0.9500 .
C49 C50 1.391(3) .
C49 H49 0.9500 .
C50 H50 0.9500 .
C51 C52 1.388(3) .
C51 C56 1.388(3) .
C52 C53 1.382(3) .
C53 C54 1.370(3) .
C54 C55 1.376(3) .
C55 C56 1.383(3) .
C57 C66 1.402(3) 3_556
C57 C58 1.422(3) .
C58 C59 1.366(3) .
C58 H58 0.9500 .
C59 C60 1.423(3) .
C59 H59 0.9500 .
C60 C61 1.402(3) .
C61 C62 1.405(3) .
C61 C67 1.497(3) .
C62 C63 1.403(3) .
C63 C64 1.400(3) .
C63 H63 0.9500 .
C64 C66 1.410(3) .
C64 C65 1.489(3) .
C66 C57 1.402(3) 3_556
C66 C79 1.497(3) .
C67 C72 1.376(3) .
C67 C68 1.388(3) .
C68 C69 1.381(3) .
C69 C70 1.367(3) .
C70 C71 1.373(3) .
C71 C72 1.380(3) .
C73 C74 1.376(3) .
C73 C78 1.394(3) .
C74 C75 1.405(3) .
C74 H74 0.9500 .
C75 C76 1.381(4) .
C75 H75 0.9500 .
C76 C77 1.370(4) .
C76 H76 0.9500 .
C77 C78 1.383(3) .
C77 H77 0.9500 .
C78 H78 0.9500 .
C79 C84 1.375(3) .
C79 C80 1.391(3) .
C80 C81 1.384(3) .
C81 C82 1.377(3) .
C82 C83 1.374(3) .
C83 C84 1.383(3) .

loop_
_geom_torsion_atom_site_label_1
_geom_torsion_atom_site_label_2
_geom_torsion_atom_site_label_3
_geom_torsion_atom_site_label_4
_geom_torsion
_geom_torsion_site_symmetry_1
_geom_torsion_site_symmetry_4
C4 N1 C1 C20 -178.28(19) . .
C4 N1 C1 C2 2.3(2) . .
N1 C1 C2 C3 -1.1(2) . .
C20 C1 C2 C3 179.6(2) . .
C1 C2 C3 C4 -0.5(3) . .
C1 N1 C4 C5 175.0(2) . .
C1 N1 C4 C3 -2.6(2) . .
C2 C3 C4 N1 1.8(2) . .
C2 C3 C4 C5 -175.5(2) . .
N1 C4 C5 C6 8.5(3) . .
C3 C4 C5 C6 -174.5(2) . .
N1 C4 C5 C21 -173.52(19) . .
C3 C4 C5 C21 3.5(3) . .
C4 C5 C6 C8 20.7(4) . .
C21 C5 C6 C8 -157.2(2) . .
C4 C5 C6 C7 -160.0(2) . .
C21 C5 C6 C7 22.1(3) . .
C9 N2 C7 C6 -1.4(3) . .
C9 N2 C7 S1 173.72(16) . .
C8 C6 C7 N2 2.1(3) . .
C5 C6 C7 N2 -177.3(2) . .
C8 C6 C7 S1 -172.82(17) . .
C5 C6 C7 S1 7.8(3) . .
C27 S1 C7 N2 -4.7(2) . .
C27 S1 C7 C6 169.80(19) . .
C5 C6 C8 C9 177.5(2) . .
C7 C6 C8 C9 -1.9(2) . .
C6 C8 C9 C10 -176.2(2) . .
C6 C8 C9 N2 1.3(3) . .
C7 N2 C9 C8 0.1(3) . .
C7 N2 C9 C10 177.9(2) . .
C8 C9 C10 C11 -20.2(4) . .
N2 C9 C10 C11 162.4(2) . .
C8 C9 C10 C33 157.0(2) . .
N2 C9 C10 C33 -20.4(3) . .
C8 C9 C10 C33A 179.7(8) . .
N2 C9 C10 C33A 2.3(9) . .
C14 N3 C11 C10 -179.8(2) . .
C14 N3 C11 C12 0.3(2) . .
C9 C10 C11 N3 -8.4(4) . .
C33 C10 C11 N3 174.4(2) . .
C33A C10 C11 N3 149.8(8) . .
C9 C10 C11 C12 171.5(2) . .
C33 C10 C11 C12 -5.7(4) . .
C33A C10 C11 C12 -30.2(9) . .
N3 C11 C12 C13 -0.2(2) . .
C10 C11 C12 C13 179.9(2) . .
C11 C12 C13 C14 0.1(3) . .
C11 N3 C14 C15 -179.97(19) . .
C11 N3 C14 C13 -0.2(2) . .
C12 C13 C14 N3 0.1(2) . .
C12 C13 C14 C15 179.8(2) . .
N3 C14 C15 C16 7.3(3) . .
C13 C14 C15 C16 -172.4(2) . .
N3 C14 C15 C39 -175.29(18) . .
C13 C14 C15 C39 5.0(3) . .
C14 C15 C16 C18 20.0(4) . .
C39 C15 C16 C18 -157.4(2) . .
C14 C15 C16 C17 -156.8(2) . .
C39 C15 C16 C17 25.9(3) . .
C19 N4 C17 C16 0.2(2) . .
C19 N4 C17 S2 175.14(15) . .
C18 C16 C17 N4 -0.1(2) . .
C15 C16 C17 N4 177.3(2) . .
C18 C16 C17 S2 -174.77(16) . .
C15 C16 C17 S2 2.6(3) . .
C45 S2 C17 N4 -1.5(2) . .
C45 S2 C17 C16 172.71(19) . .
C15 C16 C18 C19 -177.4(2) . .
C17 C16 C18 C19 -0.1(2) . .
C16 C18 C19 C20 -179.6(2) . .
C16 C18 C19 N4 0.2(2) . .
C17 N4 C19 C20 179.60(19) . .
C17 N4 C19 C18 -0.3(2) . .
N1 C1 C20 C19 -14.0(3) . .
C2 C1 C20 C19 165.3(2) . .
N1 C1 C20 C51 161.6(2) . .
C2 C1 C20 C51 -19.2(3) . .
C18 C19 C20 C1 -14.3(4) . .
N4 C19 C20 C1 165.8(2) . .
C18 C19 C20 C51 170.0(2) . .
N4 C19 C20 C51 -9.8(3) . .
C4 C5 C21 C22 72.1(3) . .
C6 C5 C21 C22 -109.9(3) . .
C4 C5 C21 C26 -107.9(3) . .
C6 C5 C21 C26 70.1(3) . .
C26 C21 C22 F1 -176.3(2) . .
C5 C21 C22 F1 3.7(3) . .
C26 C21 C22 C23 0.6(4) . .
C5 C21 C22 C23 -179.4(2) . .
F1 C22 C23 F2 -1.8(3) . .
C21 C22 C23 F2 -178.7(2) . .
F1 C22 C23 C24 177.7(2) . .
C21 C22 C23 C24 0.8(4) . .
F2 C23 C24 F3 -0.8(4) . .
C22 C23 C24 F3 179.8(2) . .
F2 C23 C24 C25 177.8(2) . .
C22 C23 C24 C25 -1.6(4) . .
F3 C24 C25 F4 -0.1(4) . .
C23 C24 C25 F4 -178.7(3) . .
F3 C24 C25 C26 179.7(2) . .
C23 C24 C25 C26 1.1(4) . .
F4 C25 C26 F5 -0.3(4) . .
C24 C25 C26 F5 179.9(2) . .
F4 C25 C26 C21 -179.8(2) . .
C24 C25 C26 C21 0.3(4) . .
C22 C21 C26 F5 179.3(2) . .
C5 C21 C26 F5 -0.7(3) . .
C22 C21 C26 C25 -1.2(4) . .
C5 C21 C26 C25 178.8(2) . .
C7 S1 C27 C32 134.5(2) . .
C7 S1 C27 C28 -47.6(2) . .
C32 C27 C28 C29 -2.6(4) . .
S1 C27 C28 C29 179.5(2) . .
C27 C28 C29 C30 3.6(4) . .
C28 C29 C30 C31 -0.9(4) . .
C29 C30 C31 C32 -2.8(4) . .
C28 C27 C32 C31 -1.0(4) . .
S1 C27 C32 C31 177.0(2) . .
C30 C31 C32 C27 3.7(4) . .
C11 C10 C33 C34 -96.1(3) . .
C9 C10 C33 C34 86.4(3) . .
C33A C10 C33 C34 9(3) . .
C11 C10 C33 C38 86.9(4) . .
C9 C10 C33 C38 -90.5(3) . .
C33A C10 C33 C38 -168(3) . .
C38 C33 C34 F6 179.4(3) . .
C10 C33 C34 F6 2.3(4) . .
C38 C33 C34 C35 -0.8(5) . .
C10 C33 C34 C35 -177.9(3) . .
F6 C34 C35 F7 -1.2(5) . .
C33 C34 C35 F7 179.0(3) . .
F6 C34 C35 C36 -179.5(3) . .
C33 C34 C35 C36 0.7(5) . .
F7 C35 C36 F8 1.1(5) . .
C34 C35 C36 F8 179.4(3) . .
F7 C35 C36 C37 -178.4(3) . .
C34 C35 C36 C37 -0.1(5) . .
F8 C36 C37 F9 -0.5(4) . .
C35 C36 C37 F9 179.0(3) . .
F8 C36 C37 C38 -179.9(3) . .
C35 C36 C37 C38 -0.4(5) . .
F9 C37 C38 F10 -0.4(5) . .
C36 C37 C38 F10 179.1(3) . .
F9 C37 C38 C33 -179.1(3) . .
C36 C37 C38 C33 0.3(5) . .
C34 C33 C38 C37 0.2(5) . .
C10 C33 C38 C37 177.4(3) . .
C34 C33 C38 F10 -178.5(3) . .
C10 C33 C38 F10 -1.3(5) . .
C11 C10 C33A C34A -92(3) . .
C9 C10 C33A C34A 69(3) . .
C33 C10 C33A C34A -179(6) . .
C11 C10 C33A C38A 85(2) . .
C9 C10 C33A C38A -114(2) . .
C33 C10 C33A C38A -1.8(16) . .
C38A C33A C34A F6A -179(2) . .
C10 C33A C34A F6A -2(5) . .
C38A C33A C34A C35A 4(4) . .
C10 C33A C34A C35A -179(2) . .
F6A C34A C35A F7A 2(4) . .
C33A C34A C35A F7A 179(2) . .
F6A C34A C35A C36A -178(3) . .
C33A C34A C35A C36A -2(4) . .
F7A C35A C36A F8A 0(4) . .
C34A C35A C36A F8A -179(3) . .
F7A C35A C36A C37A 174(3) . .
C34A C35A C36A C37A -6(5) . .
F8A C36A C37A F9A -9(5) . .
C35A C36A C37A F9A 177(3) . .
F8A C36A C37A C38A -177(3) . .
C35A C36A C37A C38A 9(5) . .
C34A C33A C38A F10A -178(2) . .
C10 C33A C38A F10A 5(3) . .
C34A C33A C38A C37A 0(4) . .
C10 C33A C38A C37A -177(2) . .
F9A C37A C38A F10A 3(4) . .
C36A C37A C38A F10A 171(3) . .
F9A C37A C38A C33A -175(3) . .
C36A C37A C38A C33A -7(5) . .
C14 C15 C39 C44 -108.1(2) . .
C16 C15 C39 C44 69.4(3) . .
C14 C15 C39 C40 68.9(3) . .
C16 C15 C39 C40 -113.6(2) . .
C44 C39 C40 F11 -178.20(17) . .
C15 C39 C40 F11 4.7(3) . .
C44 C39 C40 C41 0.7(3) . .
C15 C39 C40 C41 -176.47(19) . .
F11 C40 C41 F12 -0.6(3) . .
C39 C40 C41 F12 -179.46(18) . .
F11 C40 C41 C42 178.92(18) . .
C39 C40 C41 C42 0.1(3) . .
F12 C41 C42 F13 -0.8(3) . .
C40 C41 C42 F13 179.70(18) . .
F12 C41 C42 C43 178.87(18) . .
C40 C41 C42 C43 -0.7(3) . .
F13 C42 C43 F14 -0.6(3) . .
C41 C42 C43 F14 179.76(18) . .
F13 C42 C43 C44 -179.84(17) . .
C41 C42 C43 C44 0.5(3) . .
F14 C43 C44 F15 -0.2(3) . .
C42 C43 C44 F15 178.99(17) . .
F14 C43 C44 C39 -178.99(17) . .
C42 C43 C44 C39 0.2(3) . .
C40 C39 C44 F15 -179.55(17) . .
C15 C39 C44 F15 -2.3(3) . .
C40 C39 C44 C43 -0.8(3) . .
C15 C39 C44 C43 176.39(18) . .
C17 S2 C45 C50 74.02(19) . .
C17 S2 C45 C46 -103.6(2) . .
C50 C45 C46 C47 -0.7(4) . .
S2 C45 C46 C47 176.89(19) . .
C45 C46 C47 C48 -0.3(4) . .
C46 C47 C48 C49 0.9(4) . .
C47 C48 C49 C50 -0.5(4) . .
C46 C45 C50 C49 1.2(3) . .
S2 C45 C50 C49 -176.48(18) . .
C48 C49 C50 C45 -0.6(4) . .
C1 C20 C51 C52 -60.0(3) . .
C19 C20 C51 C52 115.9(2) . .
C1 C20 C51 C56 125.9(2) . .
C19 C20 C51 C56 -58.3(3) . .
C56 C51 C52 F16 177.66(18) . .
C20 C51 C52 F16 3.1(3) . .
C56 C51 C52 C53 0.8(3) . .
C20 C51 C52 C53 -173.8(2) . .
F16 C52 C53 F17 0.5(3) . .
C51 C52 C53 F17 177.43(19) . .
F16 C52 C53 C54 -178.47(19) . .
C51 C52 C53 C54 -1.5(3) . .
F17 C53 C54 F18 1.7(3) . .
C52 C53 C54 F18 -179.41(19) . .
F17 C53 C54 C55 -178.4(2) . .
C52 C53 C54 C55 0.5(3) . .
F18 C54 C55 F19 0.4(3) . .
C53 C54 C55 F19 -179.5(2) . .
F18 C54 C55 C56 -179.0(2) . .
C53 C54 C55 C56 1.1(3) . .
F19 C55 C56 F20 -1.6(3) . .
C54 C55 C56 F20 177.8(2) . .
F19 C55 C56 C51 178.7(2) . .
C54 C55 C56 C51 -1.9(3) . .
C52 C51 C56 F20 -178.71(19) . .
C20 C51 C56 F20 -4.3(3) . .
C52 C51 C56 C55 0.9(3) . .
C20 C51 C56 C55 175.3(2) . .
C60 N5 C57 C66 -177.88(19) . 3_556
C60 N5 C57 C58 0.4(2) . .
N5 C57 C58 C59 -0.5(2) . .
C66 C57 C58 C59 177.7(2) 3_556 .
C57 C58 C59 C60 0.4(2) . .
C57 N5 C60 C61 173.2(2) . .
C57 N5 C60 C59 -0.2(2) . .
C58 C59 C60 N5 -0.1(2) . .
C58 C59 C60 C61 -173.2(2) . .
N5 C60 C61 C62 -4.9(3) . .
C59 C60 C61 C62 166.9(2) . .
N5 C60 C61 C67 -178.15(19) . .
C59 C60 C61 C67 -6.3(3) . .
C60 C61 C62 C63 10.7(4) . .
C67 C61 C62 C63 -176.1(2) . .
C60 C61 C62 N6 -162.3(2) . .
C67 C61 C62 N6 10.9(3) . .
C65 N6 C62 C63 -1.3(2) . .
C65 N6 C62 C61 173.11(19) . .
C61 C62 C63 C64 -172.3(2) . .
N6 C62 C63 C64 1.1(2) . .
C62 C63 C64 C66 175.4(2) . .
C62 C63 C64 C65 -0.4(2) . .
C62 N6 C65 C64 1.1(2) . .
C62 N6 C65 S3 -175.13(15) . .
C63 C64 C65 N6 -0.4(2) . .
C66 C64 C65 N6 -176.3(2) . .
C63 C64 C65 S3 175.69(16) . .
C66 C64 C65 S3 -0.2(3) . .
C73 S3 C65 N6 8.8(2) . .
C73 S3 C65 C64 -166.94(18) . .
C63 C64 C66 C57 -12.9(4) . 3_556
C65 C64 C66 C57 162.0(2) . 3_556
C63 C64 C66 C79 166.4(2) . .
C65 C64 C66 C79 -18.7(3) . .
C60 C61 C67 C72 -84.3(3) . .
C62 C61 C67 C72 101.9(2) . .
C60 C61 C67 C68 96.5(2) . .
C62 C61 C67 C68 -77.4(3) . .
C72 C67 C68 F21 178.2(2) . .
C61 C67 C68 F21 -2.5(3) . .
C72 C67 C68 C69 -2.0(3) . .
C61 C67 C68 C69 177.3(2) . .
F21 C68 C69 F22 -0.1(3) . .
C67 C68 C69 F22 -179.9(2) . .
F21 C68 C69 C70 -178.4(2) . .
C67 C68 C69 C70 1.8(3) . .
F22 C69 C70 F23 1.3(3) . .
C68 C69 C70 F23 179.6(2) . .
F22 C69 C70 C71 -178.4(2) . .
C68 C69 C70 C71 -0.1(4) . .
F23 C70 C71 F24 -1.5(4) . .
C69 C70 C71 F24 178.2(2) . .
F23 C70 C71 C72 179.0(2) . .
C69 C70 C71 C72 -1.3(4) . .
C68 C67 C72 F25 -179.4(2) . .
C61 C67 C72 F25 1.4(3) . .
C68 C67 C72 C71 0.6(3) . .
C61 C67 C72 C71 -178.7(2) . .
F24 C71 C72 F25 1.5(4) . .
C70 C71 C72 F25 -179.0(2) . .
F24 C71 C72 C67 -178.4(2) . .
C70 C71 C72 C67 1.1(4) . .
C65 S3 C73 C74 113.73(18) . .
C65 S3 C73 C78 -66.06(19) . .
C78 C73 C74 C75 1.0(3) . .
S3 C73 C74 C75 -178.76(18) . .
C73 C74 C75 C76 0.7(4) . .
C74 C75 C76 C77 -1.5(4) . .
C75 C76 C77 C78 0.6(4) . .
C76 C77 C78 C73 1.2(4) . .
C74 C73 C78 C77 -2.0(3) . .
S3 C73 C78 C77 177.81(17) . .
C57 C66 C79 C84 107.4(2) 3_556 .
C64 C66 C79 C84 -72.0(3) . .
C57 C66 C79 C80 -70.7(2) 3_556 .
C64 C66 C79 C80 109.8(2) . .
C84 C79 C80 F26 178.05(17) . .
C66 C79 C80 F26 -3.7(3) . .
C84 C79 C80 C81 -0.5(3) . .
C66 C79 C80 C81 177.72(18) . .
F26 C80 C81 F27 1.4(3) . .
C79 C80 C81 F27 179.93(18) . .
F26 C80 C81 C82 -179.43(18) . .
C79 C80 C81 C82 -0.9(3) . .
F27 C81 C82 F28 1.6(3) . .
C80 C81 C82 F28 -177.67(18) . .
F27 C81 C82 C83 -178.64(18) . .
C80 C81 C82 C83 2.1(3) . .
F28 C82 C83 F29 -0.8(3) . .
C81 C82 C83 F29 179.41(18) . .
F28 C82 C83 C84 177.79(18) . .
C81 C82 C83 C84 -2.0(3) . .
C80 C79 C84 F30 179.31(17) . .
C66 C79 C84 F30 1.1(3) . .
C80 C79 C84 C83 0.6(3) . .
C66 C79 C84 C83 -177.57(18) . .
F29 C83 C84 F30 0.4(3) . .
C82 C83 C84 F30 -178.10(17) . .
F29 C83 C84 C79 179.15(18) . .
C82 C83 C84 C79 0.6(3) . .
